data_8104614
loop_
_publ_author_name
'Yang, Shuai'
'Dong, Jin-Ling'
'Chen, Jin-Ming'

_publ_section_title
;
 Crystal structure of diethyl
 6,12-dimethyl-3,9-di-p-tolyl-3,9-diazapentacyclo[6.4.0.02,7.04,11.05,10]dodecane-1,5-dicarboxylate,
 C32H38N2O4
;
_journal_issue 6
_journal_name_full 'Zeitschrift f\"ur Kristallographie - New Crystal Structures'
_journal_page_first 1381
_journal_page_last 1382
_journal_paper_doi 10.1515/ncrs-2021-0358
_journal_volume 236
_journal_year 2021
_chemical_formula_sum 'C32 H38 Cl0 N2 O4'
_chemical_formula_weight 514.64
_space_group_crystal_system triclinic
_space_group_IT_number 2
_space_group_name_Hall '-P 1'
_space_group_name_H-M_alt 'P -1'
_atom_sites_solution_hydrogens geom
_cell_angle_alpha 88.009(11)
_cell_angle_beta 73.45(3)
_cell_angle_gamma 81.793(9)
_cell_formula_units_Z 1
_cell_length_a 6.983(5)
_cell_length_b 8.472(6)
_cell_length_c 12.113(7)
_cell_measurement_reflns_used 1705
_cell_measurement_temperature 296(2)
_cell_measurement_theta_max 27.59
_cell_measurement_theta_min 2.43
_cell_volume 679.9(8)
_computing_structure_refinement 'SHELXL-2016/6 (Sheldrick, 2016)'
_computing_structure_solution 'SHELXT 2014/5 (Sheldrick, 2014)'
_diffrn_ambient_temperature 296(2)
_diffrn_measured_fraction_theta_full 0.985
_diffrn_measured_fraction_theta_max 0.966
_diffrn_measurement_device_type 'Bruker APEX-II CCD'
_diffrn_measurement_method '\f and \w scans'
_diffrn_radiation_type MoK\a
_diffrn_radiation_wavelength 0.71073
_diffrn_reflns_av_R_equivalents 0.0264
_diffrn_reflns_av_unetI/netI 0.0466
_diffrn_reflns_Laue_measured_fraction_full 0.985
_diffrn_reflns_Laue_measured_fraction_max 0.966
_diffrn_reflns_limit_h_max 9
_diffrn_reflns_limit_h_min -8
_diffrn_reflns_limit_k_max 11
_diffrn_reflns_limit_k_min -5
_diffrn_reflns_limit_l_max 15
_diffrn_reflns_limit_l_min -15
_diffrn_reflns_number 4252
_diffrn_reflns_point_group_measured_fraction_full 0.985
_diffrn_reflns_point_group_measured_fraction_max 0.966
_diffrn_reflns_theta_full 25.242
_diffrn_reflns_theta_max 27.630
_diffrn_reflns_theta_min 1.754
_exptl_absorpt_coefficient_mu 0.083
_exptl_crystal_colour red
_exptl_crystal_density_diffrn 1.257
_exptl_crystal_description block
_exptl_crystal_F_000 276
_exptl_crystal_size_max 0.180
_exptl_crystal_size_mid 0.160
_exptl_crystal_size_min 0.150
_refine_diff_density_max 0.312
_refine_diff_density_min -0.271
_refine_diff_density_rms 0.062
_refine_ls_extinction_coef .
_refine_ls_extinction_method none
_refine_ls_goodness_of_fit_ref 1.083
_refine_ls_hydrogen_treatment constr
_refine_ls_matrix_type full
_refine_ls_number_parameters 175
_refine_ls_number_reflns 3054
_refine_ls_number_restraints 0
_refine_ls_restrained_S_all 1.083
_refine_ls_R_factor_all 0.0676
_refine_ls_R_factor_gt 0.0566
_refine_ls_shift/su_max 0.000
_refine_ls_shift/su_mean 0.000
_refine_ls_structure_factor_coef Fsqd
_refine_ls_weighting_details 'w=1/[\s^2^(Fo^2^)+(0.1200P)^2^] where P=(Fo^2^+2Fc^2^)/3'
_refine_ls_weighting_scheme calc
_refine_ls_wR_factor_gt 0.1737
_refine_ls_wR_factor_ref 0.1875
_reflns_Friedel_coverage 0.000
_reflns_Friedel_fraction_full .
_reflns_Friedel_fraction_max .
_reflns_number_gt 2416
_reflns_number_total 3054
_reflns_threshold_expression 'I > 2\s(I)'
_cod_data_source_file suppl_j_ncrs-2021-0358_suppl.cif
_cod_data_source_block zixi_0m
_cod_database_code 8104614
_shelx_space_group_comment
;
The symmetry employed for this shelxl refinement is uniquely defined
by the following loop, which should always be used as a source of
symmetry information in preference to the above space-group names.
They are only intended as comments.
;
_shelx_estimated_absorpt_t_min 0.985
_shelx_estimated_absorpt_t_max 0.988

loop_
_space_group_symop_operation_xyz
'x, y, z'
'-x, -y, -z'

loop_
_atom_site_label
_atom_site_type_symbol
_atom_site_fract_x
_atom_site_fract_y
_atom_site_fract_z
_atom_site_U_iso_or_equiv
_atom_site_adp_type
_atom_site_occupancy
_atom_site_site_symmetry_order
_atom_site_calc_flag
_atom_site_refinement_flags_posn
_atom_site_refinement_flags_adp
_atom_site_refinement_flags_occupancy
_atom_site_disorder_assembly
_atom_site_disorder_group
O1 O 0.02312(17) 0.28526(16) 0.46273(11) 0.0514(4) Uani 1 1 d . . . . .
O2 O 0.29314(16) 0.35214(14) 0.33028(9) 0.0426(3) Uani 1 1 d . . . . .
N1 N 0.30503(18) 0.00094(15) 0.64789(10) 0.0319(3) Uani 1 1 d . . . . .
C1 C 0.2940(4) 0.5395(3) 0.18096(18) 0.0720(7) Uani 1 1 d . . . . .
H1A H 0.213974 0.622278 0.151057 0.108 Uiso 1 1 calc R U . . .
H1B H 0.354800 0.458629 0.123087 0.108 Uiso 1 1 calc R U . . .
H1C H 0.397681 0.583680 0.202300 0.108 Uiso 1 1 calc R U . . .
C2 C 0.1630(3) 0.4678(2) 0.28415(15) 0.0496(5) Uani 1 1 d . . . . .
H2A H 0.093260 0.549674 0.341189 0.060 Uiso 1 1 calc R U . . .
H2B H 0.063264 0.416255 0.262729 0.060 Uiso 1 1 calc R U . . .
C3 C 0.2016(2) 0.26758(18) 0.42067(12) 0.0331(4) Uani 1 1 d . . . . .
C4 C 0.3522(2) 0.15220(17) 0.46035(12) 0.0301(3) Uani 1 1 d . . . . .
C5 C 0.4799(2) 0.02059(17) 0.36868(12) 0.0301(3) Uani 1 1 d . . . . .
H5 H 0.445168 0.032310 0.295651 0.036 Uiso 1 1 calc R U . . .
C6 C 0.3727(2) -0.10906(17) 0.44699(11) 0.0308(3) Uani 1 1 d . . . . .
H6 H 0.282916 -0.155574 0.412076 0.037 Uiso 1 1 calc R U . . .
C7 C 0.2545(2) 0.01883(17) 0.53912(11) 0.0299(3) Uani 1 1 d . . . . .
H7 H 0.108634 0.029251 0.550152 0.036 Uiso 1 1 calc R U . . .
C8 C 0.4892(2) 0.23705(17) 0.51030(12) 0.0324(4) Uani 1 1 d . . . . .
H8 H 0.574127 0.293154 0.447073 0.039 Uiso 1 1 calc R U . . .
C9 C 0.3729(3) 0.3600(2) 0.60231(15) 0.0441(4) Uani 1 1 d . . . . .
H9A H 0.465995 0.411599 0.628355 0.066 Uiso 1 1 calc R U . . .
H9B H 0.289547 0.307984 0.666011 0.066 Uiso 1 1 calc R U . . .
H9C H 0.289531 0.437944 0.570672 0.066 Uiso 1 1 calc R U . . .
C10 C 0.1737(2) -0.06464(17) 0.74303(11) 0.0317(3) Uani 1 1 d . . . . .
C11 C 0.2414(3) -0.1815(2) 0.81168(14) 0.0447(4) Uani 1 1 d . . . . .
H11 H 0.377096 -0.224097 0.792268 0.054 Uiso 1 1 calc R U . . .
C12 C 0.1075(3) -0.2351(2) 0.90925(15) 0.0525(5) Uani 1 1 d . . . . .
H12 H 0.157013 -0.312215 0.954479 0.063 Uiso 1 1 calc R U . . .
C13 C -0.0947(3) -0.1789(2) 0.94147(14) 0.0496(5) Uani 1 1 d . . . . .
C14 C -0.1624(3) -0.0653(3) 0.87170(15) 0.0527(5) Uani 1 1 d . . . . .
H14 H -0.299115 -0.026280 0.890073 0.063 Uiso 1 1 calc R U . . .
C15 C -0.0313(2) -0.0079(2) 0.77470(14) 0.0438(4) Uani 1 1 d . . . . .
H15 H -0.081587 0.069837 0.730201 0.053 Uiso 1 1 calc R U . . .
C16 C -0.2368(4) -0.2359(3) 1.05037(17) 0.0748(7) Uani 1 1 d . . . . .
H16A H -0.372670 -0.215889 1.045017 0.112 Uiso 1 1 calc R U . . .
H16B H -0.227379 -0.179727 1.115682 0.112 Uiso 1 1 calc R U . . .
H16C H -0.200175 -0.348247 1.059279 0.112 Uiso 1 1 calc R U . . .

loop_
_atom_site_aniso_label
_atom_site_aniso_U_11
_atom_site_aniso_U_22
_atom_site_aniso_U_33
_atom_site_aniso_U_23
_atom_site_aniso_U_13
_atom_site_aniso_U_12
O1 0.0267(6) 0.0608(8) 0.0638(8) 0.0214(6) -0.0102(5) -0.0066(5)
O2 0.0319(6) 0.0508(7) 0.0424(6) 0.0224(5) -0.0105(5) -0.0023(5)
N1 0.0259(6) 0.0429(7) 0.0304(6) 0.0132(5) -0.0111(5) -0.0122(5)
C1 0.0839(17) 0.0777(15) 0.0552(12) 0.0348(11) -0.0262(11) -0.0095(12)
C2 0.0497(11) 0.0531(11) 0.0476(10) 0.0174(8) -0.0224(8) 0.0015(8)
C3 0.0304(8) 0.0369(8) 0.0352(8) 0.0078(6) -0.0133(6) -0.0090(6)
C4 0.0260(7) 0.0353(8) 0.0324(7) 0.0105(6) -0.0123(5) -0.0098(6)
C5 0.0262(7) 0.0382(8) 0.0305(7) 0.0094(6) -0.0134(5) -0.0109(6)
C6 0.0282(7) 0.0363(8) 0.0343(7) 0.0085(6) -0.0151(6) -0.0145(6)
C7 0.0236(7) 0.0380(8) 0.0323(7) 0.0115(6) -0.0124(5) -0.0115(6)
C8 0.0314(8) 0.0342(8) 0.0366(7) 0.0098(6) -0.0147(6) -0.0134(6)
C9 0.0477(10) 0.0407(9) 0.0480(9) 0.0022(7) -0.0183(7) -0.0105(7)
C10 0.0299(8) 0.0382(8) 0.0279(7) 0.0056(6) -0.0072(5) -0.0112(6)
C11 0.0387(9) 0.0524(10) 0.0396(9) 0.0147(7) -0.0081(7) -0.0046(7)
C12 0.0577(12) 0.0594(11) 0.0380(9) 0.0204(8) -0.0101(8) -0.0124(9)
C13 0.0515(11) 0.0632(12) 0.0327(8) 0.0050(7) -0.0020(7) -0.0247(9)
C14 0.0341(9) 0.0762(13) 0.0433(9) 0.0023(9) -0.0020(7) -0.0118(9)
C15 0.0338(9) 0.0555(10) 0.0400(8) 0.0094(7) -0.0086(7) -0.0052(7)
C16 0.0787(16) 0.0929(17) 0.0436(10) 0.0089(10) 0.0082(10) -0.0365(13)

loop_
_atom_type_symbol
_atom_type_description
_atom_type_scat_dispersion_real
_atom_type_scat_dispersion_imag
_atom_type_scat_source
C C 0.0033 0.0016 'International Tables Vol C Tables 4.2.6.8 and 6.1.1.4'
H H 0.0000 0.0000 'International Tables Vol C Tables 4.2.6.8 and 6.1.1.4'
Cl Cl 0.1484 0.1585 'International Tables Vol C Tables 4.2.6.8 and 6.1.1.4'
N N 0.0061 0.0033 'International Tables Vol C Tables 4.2.6.8 and 6.1.1.4'
O O 0.0106 0.0060 'International Tables Vol C Tables 4.2.6.8 and 6.1.1.4'

loop_
_geom_angle_atom_site_label_1
_geom_angle_atom_site_label_2
_geom_angle_atom_site_label_3
_geom_angle
_geom_angle_site_symmetry_1
_geom_angle_site_symmetry_3
C3 O2 C2 116.29(13) . .
C10 N1 C5 121.52(11) . 2_656
C10 N1 C7 119.59(12) . .
C5 N1 C7 112.03(11) 2_656 .
C2 C1 H1A 109.5 . .
C2 C1 H1B 109.5 . .
H1A C1 H1B 109.5 . .
C2 C1 H1C 109.5 . .
H1A C1 H1C 109.5 . .
H1B C1 H1C 109.5 . .
O2 C2 C1 107.11(15) . .
O2 C2 H2A 110.3 . .
C1 C2 H2A 110.3 . .
O2 C2 H2B 110.3 . .
C1 C2 H2B 110.3 . .
H2A C2 H2B 108.5 . .
O1 C3 O2 123.03(14) . .
O1 C3 C4 125.81(14) . .
O2 C3 C4 111.16(13) . .
C3 C4 C8 112.26(13) . .
C3 C4 C7 112.93(12) . .
C8 C4 C7 113.94(11) . .
C3 C4 C5 115.14(12) . .
C8 C4 C5 111.26(12) . .
C7 C4 C5 89.50(12) . .
N1 C5 C6 113.06(11) 2_656 .
N1 C5 C4 115.71(11) 2_656 .
C6 C5 C4 89.23(11) . .
N1 C5 H5 112.3 2_656 .
C6 C5 H5 112.3 . .
C4 C5 H5 112.3 . .
C8 C6 C7 113.83(12) 2_656 .
C8 C6 C5 115.46(12) 2_656 .
C7 C6 C5 90.76(11) . .
C8 C6 H6 111.7 2_656 .
C7 C6 H6 111.7 . .
C5 C6 H6 111.7 . .
N1 C7 C6 114.42(12) . .
N1 C7 C4 114.16(11) . .
C6 C7 C4 90.42(11) . .
N1 C7 H7 112.1 . .
C6 C7 H7 112.1 . .
C4 C7 H7 112.1 . .
C9 C8 C6 112.99(13) . 2_656
C9 C8 C4 113.17(13) . .
C6 C8 C4 107.54(12) 2_656 .
C9 C8 H8 107.6 . .
C6 C8 H8 107.6 2_656 .
C4 C8 H8 107.6 . .
C8 C9 H9A 109.5 . .
C8 C9 H9B 109.5 . .
H9A C9 H9B 109.5 . .
C8 C9 H9C 109.5 . .
H9A C9 H9C 109.5 . .
H9B C9 H9C 109.5 . .
C11 C10 C15 117.32(14) . .
C11 C10 N1 122.50(14) . .
C15 C10 N1 120.12(14) . .
C10 C11 C12 120.37(16) . .
C10 C11 H11 119.8 . .
C12 C11 H11 119.8 . .
C13 C12 C11 122.61(16) . .
C13 C12 H12 118.7 . .
C11 C12 H12 118.7 . .
C12 C13 C14 116.90(15) . .
C12 C13 C16 121.57(18) . .
C14 C13 C16 121.52(18) . .
C13 C14 C15 121.65(17) . .
C13 C14 H14 119.2 . .
C15 C14 H14 119.2 . .
C14 C15 C10 121.12(16) . .
C14 C15 H15 119.4 . .
C10 C15 H15 119.4 . .
C13 C16 H16A 109.5 . .
C13 C16 H16B 109.5 . .
H16A C16 H16B 109.5 . .
C13 C16 H16C 109.5 . .
H16A C16 H16C 109.5 . .
H16B C16 H16C 109.5 . .

loop_
_geom_bond_atom_site_label_1
_geom_bond_atom_site_label_2
_geom_bond_distance
_geom_bond_site_symmetry_2
O1 C3 1.194(2) .
O2 C3 1.3410(18) .
O2 C2 1.4473(19) .
N1 C10 1.4060(18) .
N1 C5 1.443(2) 2_656
N1 C7 1.4557(18) .
C1 C2 1.491(3) .
C1 H1A 0.9600 .
C1 H1B 0.9600 .
C1 H1C 0.9600 .
C2 H2A 0.9700 .
C2 H2B 0.9700 .
C3 C4 1.502(2) .
C4 C8 1.534(2) .
C4 C7 1.5580(19) .
C4 C5 1.584(2) .
C5 C6 1.5570(19) .
C5 H5 0.9800 .
C6 C8 1.523(2) 2_656
C6 C7 1.551(2) .
C6 H6 0.9800 .
C7 H7 0.9800 .
C8 C9 1.520(2) .
C8 H8 0.9800 .
C9 H9A 0.9600 .
C9 H9B 0.9600 .
C9 H9C 0.9600 .
C10 C11 1.389(2) .
C10 C15 1.389(2) .
C11 C12 1.390(2) .
C11 H11 0.9300 .
C12 C13 1.371(3) .
C12 H12 0.9300 .
C13 C14 1.380(3) .
C13 C16 1.518(2) .
C14 C15 1.389(2) .
C14 H14 0.9300 .
C15 H15 0.9300 .
C16 H16A 0.9600 .
C16 H16B 0.9600 .
C16 H16C 0.9600 .

loop_
_geom_torsion_atom_site_label_1
_geom_torsion_atom_site_label_2
_geom_torsion_atom_site_label_3
_geom_torsion_atom_site_label_4
_geom_torsion
_geom_torsion_site_symmetry_1
_geom_torsion_site_symmetry_2
_geom_torsion_site_symmetry_3
_geom_torsion_site_symmetry_4
C3 O2 C2 C1 -176.48(15) . . . .
C2 O2 C3 O1 -0.5(2) . . . .
C2 O2 C3 C4 180.00(13) . . . .
O1 C3 C4 C8 -113.03(18) . . . .
O2 C3 C4 C8 66.48(16) . . . .
O1 C3 C4 C7 17.5(2) . . . .
O2 C3 C4 C7 -163.03(12) . . . .
O1 C3 C4 C5 118.29(17) . . . .
O2 C3 C4 C5 -62.19(16) . . . .
C3 C4 C5 N1 131.66(13) . . . 2_656
C8 C4 C5 N1 2.49(16) . . . 2_656
C7 C4 C5 N1 -113.10(12) . . . 2_656
C3 C4 C5 C6 -112.98(12) . . . .
C8 C4 C5 C6 117.85(12) . . . .
C7 C4 C5 C6 2.26(9) . . . .
N1 C5 C6 C8 -1.50(16) 2_656 . . 2_656
C4 C5 C6 C8 -119.26(12) . . . 2_656
N1 C5 C6 C7 115.50(12) 2_656 . . .
C4 C5 C6 C7 -2.27(9) . . . .
C10 N1 C7 C6 -102.69(15) . . . .
C5 N1 C7 C6 48.77(15) 2_656 . . .
C10 N1 C7 C4 155.05(12) . . . .
C5 N1 C7 C4 -53.49(16) 2_656 . . .
C8 C6 C7 N1 3.81(16) 2_656 . . .
C5 C6 C7 N1 -114.61(12) . . . .
C8 C6 C7 C4 120.73(12) 2_656 . . .
C5 C6 C7 C4 2.31(9) . . . .
C3 C4 C7 N1 -127.89(13) . . . .
C8 C4 C7 N1 1.74(17) . . . .
C5 C4 C7 N1 114.88(13) . . . .
C3 C4 C7 C6 114.96(12) . . . .
C8 C4 C7 C6 -115.40(13) . . . .
C5 C4 C7 C6 -2.27(9) . . . .
C3 C4 C8 C9 51.63(17) . . . .
C7 C4 C8 C9 -78.33(16) . . . .
C5 C4 C8 C9 -177.69(11) . . . .
C3 C4 C8 C6 177.13(11) . . . 2_656
C7 C4 C8 C6 47.17(16) . . . 2_656
C5 C4 C8 C6 -52.19(15) . . . 2_656
C5 N1 C10 C11 -14.8(2) 2_656 . . .
C7 N1 C10 C11 133.87(16) . . . .
C5 N1 C10 C15 162.27(14) 2_656 . . .
C7 N1 C10 C15 -49.0(2) . . . .
C15 C10 C11 C12 -1.4(3) . . . .
N1 C10 C11 C12 175.74(15) . . . .
C10 C11 C12 C13 1.0(3) . . . .
C11 C12 C13 C14 0.4(3) . . . .
C11 C12 C13 C16 -178.19(18) . . . .
C12 C13 C14 C15 -1.4(3) . . . .
C16 C13 C14 C15 177.19(18) . . . .
C13 C14 C15 C10 1.0(3) . . . .
C11 C10 C15 C14 0.5(3) . . . .
N1 C10 C15 C14 -176.78(15) . . . .
